data_7156408
loop_
_publ_author_name
'Verma, Ashish Kumar'
'Chennaiah, Ande'
'Dubbu, Sateesh'
'Vankar, Yashwant D.'

_publ_section_title
;
 Stereoselective synthesis of sugar-fused (or 1,2-annulated) isochromans
 and isochromanones by using oxa-Pictet-Spengler reaction.
;
_journal_issue 37
_journal_name_full 'Organic &amp; biomolecular chemistry'
_journal_page_first 8258
_journal_page_last 8262
_journal_paper_doi 10.1039/c8ob01698d
_journal_volume 16
_journal_year 2018
_chemical_absolute_configuration unk
_chemical_formula_moiety '2(C20 H22 O10)'
_chemical_formula_sum 'C40 H44 O20'
_chemical_formula_weight 844.75
_space_group_crystal_system orthorhombic
_space_group_IT_number 20
_space_group_name_Hall 'C 2c 2'
_space_group_name_H-M_alt 'C 2 2 21'
_symmetry_space_group_name_Hall 'C 2c 2'
_symmetry_space_group_name_H-M 'C 2 2 21'
_atom_sites_solution_hydrogens geom
_audit_creation_date 2017-10-05
_audit_creation_method
;
Olex2 1.2-alpha
(compiled 2017.08.10 svn.r3458 for OlexSys, GUI svn.r5381)
;
_audit_update_record
;
2018-06-06 deposited with the CCDC.
2018-09-05 downloaded from the CCDC.
;
_cell_angle_alpha 90.000(5)
_cell_angle_beta 90.000(5)
_cell_angle_gamma 90.000(5)
_cell_formula_units_Z 4
_cell_length_a 10.047(5)
_cell_length_b 15.961(5)
_cell_length_c 24.731(5)
_cell_measurement_reflns_used 4949
_cell_measurement_temperature 100(2)
_cell_measurement_theta_max 28.3
_cell_measurement_theta_min 2.5
_cell_volume 3966(2)
_computing_molecular_graphics 'Olex2 (Dolomanov et al., 2009)'
_computing_publication_material 'Olex2 (Dolomanov et al., 2009)'
_computing_structure_refinement 'ShelXL (Sheldrick, 2015)'
_computing_structure_solution 'ShelXL (Sheldrick, 2015)'
_diffrn_ambient_temperature 100(2)
_diffrn_measured_fraction_theta_full 0.999
_diffrn_measured_fraction_theta_max 0.997
_diffrn_measurement_device_type 'CCD area detector'
_diffrn_measurement_method 'phi and omega scan'
_diffrn_radiation_type MoK\a
_diffrn_radiation_wavelength 0.71073
_diffrn_reflns_av_R_equivalents 0.0469
_diffrn_reflns_av_unetI/netI 0.0466
_diffrn_reflns_Laue_measured_fraction_full 0.999
_diffrn_reflns_Laue_measured_fraction_max 0.997
_diffrn_reflns_limit_h_max 12
_diffrn_reflns_limit_h_min -13
_diffrn_reflns_limit_k_max 21
_diffrn_reflns_limit_k_min -20
_diffrn_reflns_limit_l_max 32
_diffrn_reflns_limit_l_min -33
_diffrn_reflns_number 20164
_diffrn_reflns_point_group_measured_fraction_full 0.999
_diffrn_reflns_point_group_measured_fraction_max 0.997
_diffrn_reflns_theta_full 25.242
_diffrn_reflns_theta_max 28.323
_diffrn_reflns_theta_min 2.533
_diffrn_source 'fine-focus sealed tube'
_exptl_absorpt_coefficient_mu 0.115
_exptl_absorpt_correction_T_max 0.994
_exptl_absorpt_correction_T_min 0.977
_exptl_absorpt_correction_type empirical
_exptl_absorpt_process_details SADABS
_exptl_crystal_colour white
_exptl_crystal_density_diffrn 1.415
_exptl_crystal_density_method 'not measured'
_exptl_crystal_description prism
_exptl_crystal_F_000 1776
_exptl_crystal_size_max 0.2
_exptl_crystal_size_mid 0.1
_exptl_crystal_size_min 0.05
_refine_diff_density_max 0.283
_refine_diff_density_min -0.275
_refine_diff_density_rms 0.072
_refine_ls_abs_structure_details
;
 Flack x determined using 1586 quotients [(I+)-(I-)]/[(I+)+(I-)]
 (Parsons, Flack and Wagner, Acta Cryst. B69 (2013) 249-259).
;
_refine_ls_abs_structure_Flack -0.6(4)
_refine_ls_extinction_method none
_refine_ls_goodness_of_fit_ref 1.053
_refine_ls_hydrogen_treatment constr
_refine_ls_matrix_type full
_refine_ls_number_parameters 275
_refine_ls_number_reflns 4949
_refine_ls_number_restraints 0
_refine_ls_restrained_S_all 1.053
_refine_ls_R_factor_all 0.0620
_refine_ls_R_factor_gt 0.0446
_refine_ls_shift/su_max 0.000
_refine_ls_shift/su_mean 0.000
_refine_ls_structure_factor_coef Fsqd
_refine_ls_weighting_details 'w=1/[\s^2^(Fo^2^)+(0.0462P)^2^+1.8756P] where P=(Fo^2^+2Fc^2^)/3'
_refine_ls_weighting_scheme calc
_refine_ls_wR_factor_gt 0.0930
_refine_ls_wR_factor_ref 0.0997
_reflns_Friedel_coverage 0.802
_reflns_Friedel_fraction_full 1.000
_reflns_Friedel_fraction_max 0.997
_reflns_number_gt 4110
_reflns_number_total 4949
_reflns_threshold_expression 'I > 2\s(I)'
_cod_data_source_file c8ob01698d2.cif
_cod_data_source_block 12julb_0m
_cod_depositor_comments
;
The following automatic conversions were performed:

'_exptl_absorpt_correction_type' value 'Empirical' changed to
'empirical' according to
/home/data/users/saulius/crontab/automatic-downloads/rss-feeds/RSC/lib/dictionaries/cif_core.dic
dictionary named 'cif_core.dic' version 2.4.2 from 2011-04-26.

Automatic conversion script
Id: cif_fix_values 4973 2017-02-22 13:04:09Z antanas 

 Adding full bibliography for 7156405--7156408.cif.
;
_cod_database_code 7156408
_shelx_shelxl_version_number 2016/6
_shelx_space_group_comment
;
The symmetry employed for this shelxl refinement is uniquely defined
by the following loop, which should always be used as a source of
symmetry information in preference to the above space-group names.
They are only intended as comments.
;
_olex2_refinement_description
;
1. Fixed Uiso
 At 1.2 times of:
  All C(H) groups, All C(H,H) groups
 At 1.5 times of:
  All C(H,H,H) groups
2.a Ternary CH refined with riding coordinates:
 C11(H11), C14(H14), C15(H15), C9(H9), C8(H8)
2.b Secondary CH2 refined with riding coordinates:
 C18(H18A,H18B)
2.c Aromatic/amide H refined with riding coordinates:
 C4(H4), C3(H3), C7(H7)
2.d Idealised Me refined as rotating group:
 C1(H1A,H1B,H1C), C17(H17A,H17B,H17C), C20(H20A,H20B,H20C), C13(H13A,H13B,H13C)
;
_olex2_submission_special_instructions 'No special instructions were received'

loop_
_space_group_symop_operation_xyz
'x, y, z'
'-x, -y, z+1/2'
'x, -y, -z'
'-x, y, -z+1/2'
'x+1/2, y+1/2, z'
'-x+1/2, -y+1/2, z+1/2'
'x+1/2, -y+1/2, -z'
'-x+1/2, y+1/2, -z+1/2'

loop_
_atom_site_label
_atom_site_type_symbol
_atom_site_fract_x
_atom_site_fract_y
_atom_site_fract_z
_atom_site_U_iso_or_equiv
_atom_site_adp_type
_atom_site_occupancy
_atom_site_site_symmetry_order
_atom_site_calc_flag
_atom_site_refinement_flags_posn
O1 O 0.5098(2) 0.45423(12) 0.61221(8) 0.0247(4) Uani 1 1 d .
O5 O 0.25757(17) 0.26429(11) 0.65027(7) 0.0177(4) Uani 1 1 d .
O8 O 0.3383(2) 0.01425(12) 0.62655(8) 0.0281(5) Uani 1 1 d .
O2 O 0.62285(18) 0.07110(11) 0.65974(7) 0.0178(4) Uani 1 1 d .
O7 O 0.35638(18) 0.10999(11) 0.69322(7) 0.0184(4) Uani 1 1 d .
O3 O 0.8366(2) 0.32170(11) 0.47817(8) 0.0231(4) Uani 1 1 d .
O4 O 0.61373(17) 0.30279(10) 0.66619(7) 0.0160(4) Uani 1 1 d .
O10 O 0.6663(2) -0.01429(11) 0.59227(8) 0.0251(4) Uani 1 1 d .
C4 C 0.7515(3) 0.27649(16) 0.56530(10) 0.0174(5) Uani 1 1 d .
H4 H 0.763424 0.329076 0.580756 0.021 Uiso 1 1 calc R
O6 O 0.1796(2) 0.29563(16) 0.73290(8) 0.0376(6) Uani 1 1 d .
C11 C 0.4341(3) 0.16545(15) 0.65995(10) 0.0154(5) Uani 1 1 d .
H11 H 0.421250 0.152275 0.621597 0.018 Uiso 1 1 calc R
O9 O 0.4438(2) 0.57051(13) 0.65564(9) 0.0335(5) Uani 1 1 d .
C14 C 0.3893(3) 0.25384(16) 0.67186(10) 0.0162(5) Uani 1 1 d .
H14 H 0.389292 0.263981 0.710939 0.019 Uiso 1 1 calc R
C6 C 0.6873(3) 0.13124(16) 0.57340(10) 0.0175(5) Uani 1 1 d .
C3 C 0.7585(3) 0.18486(17) 0.48729(11) 0.0213(6) Uani 1 1 d .
H3 H 0.772843 0.177319 0.450461 0.026 Uiso 1 1 calc R
C2 C 0.7826(3) 0.26295(16) 0.51109(10) 0.0189(5) Uani 1 1 d .
C15 C 0.4836(2) 0.31463(16) 0.64361(11) 0.0156(5) Uani 1 1 d .
H15 H 0.485429 0.302899 0.604719 0.019 Uiso 1 1 calc R
C1 C 0.8708(3) 0.39996(17) 0.50234(12) 0.0254(6) Uani 1 1 d .
H1A H 0.792555 0.425158 0.517544 0.038 Uiso 1 1 calc GR
H1B H 0.907644 0.436486 0.475369 0.038 Uiso 1 1 calc GR
H1C H 0.935337 0.390901 0.530379 0.038 Uiso 1 1 calc GR
C5 C 0.7025(2) 0.21047(15) 0.59594(10) 0.0153(5) Uani 1 1 d .
C17 C 0.0323(3) 0.3028(2) 0.65700(13) 0.0292(7) Uani 1 1 d .
H17A H -0.036648 0.313951 0.682868 0.044 Uiso 1 1 calc GR
H17B H 0.009363 0.254023 0.636254 0.044 Uiso 1 1 calc GR
H17C H 0.041835 0.349980 0.633261 0.044 Uiso 1 1 calc GR
C9 C 0.5794(3) 0.15355(15) 0.67593(10) 0.0157(5) Uani 1 1 d .
H9 H 0.583202 0.155418 0.715509 0.019 Uiso 1 1 calc R
C18 C 0.4450(3) 0.40465(16) 0.65309(11) 0.0199(6) Uani 1 1 d .
H18A H 0.349222 0.411064 0.650576 0.024 Uiso 1 1 calc R
H18B H 0.473260 0.422458 0.688790 0.024 Uiso 1 1 calc R
C8 C 0.6712(3) 0.22263(15) 0.65498(10) 0.0151(5) Uani 1 1 d .
H8 H 0.755091 0.218880 0.675044 0.018 Uiso 1 1 calc R
C16 C 0.1597(3) 0.28784(17) 0.68574(11) 0.0205(6) Uani 1 1 d .
C20 C 0.5561(3) 0.58349(19) 0.57051(14) 0.0361(8) Uani 1 1 d .
H20A H 0.487664 0.614435 0.552216 0.054 Uiso 1 1 calc GR
H20B H 0.594967 0.543781 0.546000 0.054 Uiso 1 1 calc GR
H20C H 0.623527 0.621410 0.583061 0.054 Uiso 1 1 calc GR
C12 C 0.3197(3) 0.03432(16) 0.67242(11) 0.0207(6) Uani 1 1 d .
C10 C 0.6563(3) 0.05735(17) 0.60730(11) 0.0197(6) Uani 1 1 d .
C19 C 0.4972(3) 0.53809(18) 0.61762(13) 0.0265(6) Uani 1 1 d .
C7 C 0.7139(3) 0.11962(17) 0.51828(11) 0.0219(6) Uani 1 1 d .
H7 H 0.701164 0.067225 0.502659 0.026 Uiso 1 1 calc R
C13 C 0.2552(3) -0.01624(19) 0.71614(12) 0.0325(7) Uani 1 1 d .
H13A H 0.226244 -0.068949 0.701610 0.049 Uiso 1 1 calc GR
H13B H 0.179965 0.013743 0.730185 0.049 Uiso 1 1 calc GR
H13C H 0.318159 -0.025958 0.744669 0.049 Uiso 1 1 calc GR

loop_
_atom_site_aniso_label
_atom_site_aniso_U_11
_atom_site_aniso_U_22
_atom_site_aniso_U_33
_atom_site_aniso_U_23
_atom_site_aniso_U_13
_atom_site_aniso_U_12
O1 0.0268(11) 0.0161(9) 0.0312(11) 0.0040(8) 0.0089(9) 0.0000(8)
O5 0.0130(9) 0.0233(9) 0.0167(9) 0.0001(7) 0.0002(7) 0.0006(7)
O8 0.0385(12) 0.0241(10) 0.0216(10) -0.0046(8) -0.0025(9) -0.0073(9)
O2 0.0208(9) 0.0149(9) 0.0176(9) 0.0015(7) 0.0008(7) 0.0024(7)
O7 0.0197(11) 0.0178(9) 0.0176(9) 0.0005(7) 0.0016(7) -0.0042(7)
O3 0.0290(11) 0.0205(9) 0.0199(10) 0.0023(8) 0.0057(8) -0.0017(8)
O4 0.0139(9) 0.0165(9) 0.0175(9) -0.0030(7) -0.0006(7) -0.0004(7)
O10 0.0339(11) 0.0155(9) 0.0261(10) -0.0021(8) 0.0046(9) 0.0011(8)
C4 0.0144(12) 0.0176(12) 0.0202(12) -0.0021(10) -0.0004(10) -0.0007(10)
O6 0.0225(11) 0.0681(17) 0.0223(11) -0.0126(11) 0.0033(9) 0.0047(11)
C11 0.0164(13) 0.0167(12) 0.0130(12) 0.0004(10) 0.0012(10) -0.0028(10)
O9 0.0383(13) 0.0201(11) 0.0422(14) -0.0036(10) 0.0027(11) 0.0027(9)
C14 0.0146(13) 0.0191(13) 0.0148(12) 0.0006(10) -0.0017(10) -0.0003(10)
C6 0.0175(14) 0.0185(12) 0.0164(12) -0.0003(10) 0.0005(10) -0.0001(10)
C3 0.0239(14) 0.0245(13) 0.0156(13) -0.0006(11) 0.0030(11) -0.0004(12)
C2 0.0178(13) 0.0216(13) 0.0173(13) 0.0045(10) 0.0001(10) 0.0013(10)
C15 0.0148(13) 0.0149(11) 0.0172(13) 0.0008(10) 0.0013(10) -0.0001(10)
C1 0.0312(16) 0.0208(14) 0.0242(14) 0.0036(12) 0.0058(13) -0.0031(12)
C5 0.0113(12) 0.0189(12) 0.0158(12) -0.0004(10) -0.0007(9) 0.0038(10)
C17 0.0177(15) 0.0381(18) 0.0319(17) -0.0005(14) 0.0011(12) 0.0014(12)
C9 0.0187(14) 0.0161(12) 0.0121(11) -0.0016(10) 0.0008(10) -0.0007(10)
C18 0.0192(13) 0.0173(12) 0.0232(14) 0.0000(11) 0.0029(11) -0.0009(10)
C8 0.0138(12) 0.0165(12) 0.0149(11) -0.0001(10) -0.0005(10) 0.0001(10)
C16 0.0151(13) 0.0217(13) 0.0246(14) -0.0018(11) 0.0046(11) -0.0010(11)
C20 0.0370(19) 0.0236(15) 0.048(2) 0.0123(15) 0.0065(15) -0.0006(14)
C12 0.0183(14) 0.0182(13) 0.0258(15) -0.0014(11) -0.0062(11) -0.0026(11)
C10 0.0187(14) 0.0208(13) 0.0195(13) 0.0000(11) 0.0005(11) 0.0017(11)
C19 0.0199(14) 0.0203(14) 0.0391(17) 0.0028(13) -0.0004(13) 0.0000(11)
C7 0.0218(15) 0.0211(13) 0.0228(13) -0.0047(11) -0.0003(11) 0.0001(11)
C13 0.0397(18) 0.0289(15) 0.0289(16) 0.0035(13) -0.0023(14) -0.0157(14)

loop_
_atom_type_symbol
_atom_type_description
_atom_type_scat_dispersion_real
_atom_type_scat_dispersion_imag
_atom_type_scat_source
C C 0.0033 0.0016 'International Tables Vol C Tables 4.2.6.8 and 6.1.1.4'
H H 0.0000 0.0000 'International Tables Vol C Tables 4.2.6.8 and 6.1.1.4'
O O 0.0106 0.0060 'International Tables Vol C Tables 4.2.6.8 and 6.1.1.4'

loop_
_geom_angle_atom_site_label_1
_geom_angle_atom_site_label_2
_geom_angle_atom_site_label_3
_geom_angle
C19 O1 C18 115.6(2)
C16 O5 C14 117.1(2)
C10 O2 C9 119.2(2)
C12 O7 C11 118.4(2)
C2 O3 C1 116.8(2)
C8 O4 C15 114.22(19)
C5 C4 C2 119.1(2)
O7 C11 C14 107.6(2)
O7 C11 C9 107.13(19)
C14 C11 C9 110.6(2)
O5 C14 C11 108.1(2)
O5 C14 C15 109.1(2)
C11 C14 C15 108.7(2)
C5 C6 C10 121.4(2)
C5 C6 C7 119.3(2)
C7 C6 C10 119.1(2)
C7 C3 C2 119.9(2)
O3 C2 C4 124.1(2)
O3 C2 C3 115.6(2)
C4 C2 C3 120.3(2)
O4 C15 C14 107.7(2)
O4 C15 C18 107.4(2)
C18 C15 C14 112.1(2)
C4 C5 C6 120.7(2)
C4 C5 C8 120.4(2)
C6 C5 C8 118.9(2)
O2 C9 C11 109.4(2)
O2 C9 C8 112.4(2)
C11 C9 C8 113.6(2)
O1 C18 C15 107.4(2)
O4 C8 C5 112.8(2)
O4 C8 C9 109.6(2)
C5 C8 C9 111.2(2)
O5 C16 C17 110.9(2)
O6 C16 O5 122.4(3)
O6 C16 C17 126.7(3)
O8 C12 O7 123.6(3)
O8 C12 C13 127.6(3)
O7 C12 C13 108.8(2)
O2 C10 C6 117.7(2)
O10 C10 O2 117.9(2)
O10 C10 C6 124.3(2)
O1 C19 C20 111.5(3)
O9 C19 O1 123.1(3)
O9 C19 C20 125.4(3)
C3 C7 C6 120.4(2)

loop_
_geom_bond_atom_site_label_1
_geom_bond_atom_site_label_2
_geom_bond_distance
O1 C18 1.439(3)
O1 C19 1.351(3)
O5 C14 1.437(3)
O5 C16 1.370(3)
O8 C12 1.193(3)
O2 C9 1.443(3)
O2 C10 1.358(3)
O7 C11 1.439(3)
O7 C12 1.364(3)
O3 C2 1.355(3)
O3 C1 1.427(3)
O4 C15 1.434(3)
O4 C8 1.431(3)
O10 C10 1.207(3)
C4 C2 1.393(4)
C4 C5 1.388(4)
O6 C16 1.190(3)
C11 C14 1.510(4)
C11 C9 1.524(4)
O9 C19 1.200(4)
C14 C15 1.525(4)
C6 C5 1.391(3)
C6 C10 1.480(4)
C6 C7 1.401(4)
C3 C2 1.399(4)
C3 C7 1.368(4)
C15 C18 1.507(4)
C5 C8 1.506(3)
C17 C16 1.483(4)
C9 C8 1.528(3)
C20 C19 1.494(4)
C12 C13 1.496(4)
